data_4350759
loop_
_publ_author_name
'Liu, Sui-Jun'
'Zeng, Yong-Fei'
'Xue, Li'
'Han, Song-De'
'Jia, Ji-Min'
'Hu, Tong-Liang'
'Bu, Xian-He'

_publ_section_title
;
 Tuning the magnetic behaviors in [FeIII12LnIII4] clusters with aromatic
 carboxylate ligands
;
_journal_issue 2
_journal_name_full 'Inorg. Chem. Front.'
_journal_page_first 200
_journal_paper_doi 10.1039/C3QI00083D
_journal_volume 1
_journal_year 2014
_chemical_formula_sum 'C244 H138 Fe24 N5 O124 S46 Sm8'
_chemical_formula_weight 9141.55
_space_group_IT_number 2
_space_group_name_Hall '-P 1'
_space_group_name_H-M_alt 'P -1'
_symmetry_cell_setting triclinic
_symmetry_space_group_name_H-M 'P -1'
_atom_sites_solution_hydrogens geom
_atom_sites_solution_primary direct
_atom_sites_solution_secondary difmap
_audit_creation_method SHELXL-97
_cell_angle_alpha 107.129(3)
_cell_angle_beta 91.4500(10)
_cell_angle_gamma 115.983(4)
_cell_formula_units_Z 1
_cell_length_a 17.441(4)
_cell_length_b 18.664(4)
_cell_length_c 28.858(6)
_cell_measurement_reflns_used 22671
_cell_measurement_temperature 113
_cell_measurement_theta_max 28.1
_cell_measurement_theta_min 1.3
_cell_volume 7938(3)
_computing_cell_refinement 'CrystalClear-SM Expert 2.0 r2 (Rigaku, 2009)'
_computing_data_collection 'CrystalClear-SM Expert 2.0 r2 (Rigaku, 2009)'
_computing_data_reduction 'CrystalClear-SM Expert 2.0 r2 (Rigaku, 2009)'
_computing_molecular_graphics 'Bruker SHELXTL'
_computing_publication_material 'Bruker SHELXTL'
_computing_structure_refinement 'SHELXL-97 (Sheldrick, 1997)'
_computing_structure_solution 'SHELXS-97 (Sheldrick, 1997)'
_diffrn_ambient_temperature 113(2)
_diffrn_measured_fraction_theta_full 0.922
_diffrn_measured_fraction_theta_max 0.922
_diffrn_measurement_device_type 'Rigaku Saturn724+ (2x2 bin mode)'
_diffrn_measurement_method w-scans
_diffrn_radiation_monochromator graphite
_diffrn_radiation_source 'fine-focus sealed tube'
_diffrn_radiation_type MoK\a
_diffrn_radiation_wavelength 0.71073
_diffrn_reflns_av_R_equivalents 0.0339
_diffrn_reflns_av_sigmaI/netI 0.0582
_diffrn_reflns_limit_h_max 20
_diffrn_reflns_limit_h_min -20
_diffrn_reflns_limit_k_max 22
_diffrn_reflns_limit_k_min -15
_diffrn_reflns_limit_l_max 34
_diffrn_reflns_limit_l_min -34
_diffrn_reflns_number 55511
_diffrn_reflns_theta_full 25.02
_diffrn_reflns_theta_max 25.02
_diffrn_reflns_theta_min 1.25
_exptl_absorpt_coefficient_mu 2.903
_exptl_absorpt_correction_T_max 1.000
_exptl_absorpt_correction_T_min 0.768
_exptl_absorpt_correction_type multi-scan
_exptl_crystal_colour brown
_exptl_crystal_density_diffrn 1.912
_exptl_crystal_density_method 'not measured'
_exptl_crystal_description strip
_exptl_crystal_F_000 4485
_exptl_crystal_size_max 0.14
_exptl_crystal_size_mid 0.12
_exptl_crystal_size_min 0.10
_refine_diff_density_max 4.188
_refine_diff_density_min -2.424
_refine_diff_density_rms 0.322
_refine_ls_extinction_method none
_refine_ls_goodness_of_fit_ref 1.023
_refine_ls_hydrogen_treatment constr
_refine_ls_matrix_type full
_refine_ls_number_parameters 1515
_refine_ls_number_reflns 25838
_refine_ls_number_restraints 5
_refine_ls_restrained_S_all 1.024
_refine_ls_R_factor_all 0.0995
_refine_ls_R_factor_gt 0.0888
_refine_ls_shift/su_max 1.955
_refine_ls_shift/su_mean 0.012
_refine_ls_structure_factor_coef Fsqd
_refine_ls_weighting_details 'calc w=1/[\s^2^(Fo^2^)+(0.1329P)^2^+139.1021P] where P=(Fo^2^+2Fc^2^)/3'
_refine_ls_weighting_scheme calc
_refine_ls_wR_factor_gt 0.2369
_refine_ls_wR_factor_ref 0.2472
_reflns_number_gt 21558
_reflns_number_total 25838
_reflns_threshold_expression >2sigma(I)
_cod_data_source_file c3qi00083d.txt
_cod_data_source_block 2
_cod_depositor_comments
;
The following automatic conversions were performed:

data item '_exptl_absorpt_correction_type' value 'Multi-scan' was
changed to 'multi-scan' in accordance with the
/home/saulius/struct/COD-crude-data/automatic-downloads/DataCite-retrospective/RSC/depositions/lib/dictionaries/cif_core.dic
dictionary named 'cif_core.dic' version 2.4.2 last updated on
2011-04-26.

Automatic conversion script
Id: cif_fix_values 6909 2019-04-08 15:41:33Z antanas 
;
_cod_original_cell_volume 7939(3)
_cod_original_sg_symbol_H-M P-1
_cod_database_code 4350759

loop_
_symmetry_equiv_pos_as_xyz
'x, y, z'
'-x, -y, -z'

loop_
_atom_site_label
_atom_site_type_symbol
_atom_site_fract_x
_atom_site_fract_y
_atom_site_fract_z
_atom_site_U_iso_or_equiv
_atom_site_adp_type
_atom_site_occupancy
_atom_site_symmetry_multiplicity
_atom_site_calc_flag
_atom_site_refinement_flags
Sm1 Sm 0.36043(4) 0.54298(4) 0.61205(2) 0.03147(16) Uani 1 1 d .
Sm2 Sm 0.62454(4) 0.70390(4) 0.62956(2) 0.02959(16) Uani 1 1 d .
Sm3 Sm -0.24812(4) 0.46247(4) 0.02235(2) 0.03383(17) Uani 1 1 d .
Sm4 Sm -0.03276(4) 0.62608(4) 0.136250(19) 0.02983(16) Uani 1 1 d .
Fe1 Fe 0.51880(10) 0.48519(10) 0.57357(5) 0.0273(3) Uani 1 1 d .
Fe2 Fe 0.52786(10) 0.39064(10) 0.47822(5) 0.0264(3) Uani 1 1 d .
Fe3 Fe 0.71625(10) 0.56758(10) 0.53763(6) 0.0271(3) Uani 1 1 d .
Fe4 Fe 0.84146(10) 0.65366(10) 0.47278(6) 0.0320(4) Uani 1 1 d .
Fe5 Fe 0.67655(9) 0.67336(9) 0.49368(5) 0.0258(3) Uani 1 1 d .
Fe6 Fe 0.83642(10) 0.76490(10) 0.57869(6) 0.0320(4) Uani 1 1 d .
Fe7 Fe -0.04008(10) 0.60068(10) 0.01199(5) 0.0278(3) Uani 1 1 d .
Fe8 Fe 0.07184(10) 0.56646(10) -0.05100(5) 0.0283(4) Uani 1 1 d .
Fe9 Fe 0.17145(10) 0.68980(10) 0.06884(5) 0.0303(4) Uani 1 1 d .
Fe10 Fe 0.33371(11) 0.68528(12) 0.11277(6) 0.0371(4) Uani 1 1 d .
Fe11 Fe 0.21088(10) 0.72710(11) 0.18181(6) 0.0327(4) Uani 1 1 d .
Fe12 Fe 0.14316(10) 0.54680(10) 0.10166(5) 0.0296(4) Uani 1 1 d .
S1 S 0.0924(5) 0.2382(5) 0.7197(3) 0.110(2) Uiso 1 1 d .
S2 S 0.0250(4) 0.6441(4) 0.6184(2) 0.0902(15) Uiso 1 1 d .
S3 S 0.4841(3) 0.0462(3) 0.43136(19) 0.0765(13) Uiso 1 1 d .
S4 S 0.6313(3) 0.1863(3) 0.59732(19) 0.0750(12) Uiso 1 1 d .
S5 S 0.7377(3) 0.2001(3) 0.42495(19) 0.0752(12) Uiso 1 1 d .
S6 S 0.6938(5) 0.5164(5) 0.7617(3) 0.115(2) Uiso 1 1 d .
S7 S 0.5939(4) 0.6441(4) 0.2543(2) 0.0860(15) Uiso 1 1 d .
S8 S 1.2440(4) 0.9917(4) 0.5603(2) 0.0849(14) Uiso 1 1 d .
S9 S 0.9241(5) 0.7767(5) 0.8124(3) 0.108(2) Uiso 1 1 d .
S10 S 0.7711(4) 1.1094(4) 0.6660(2) 0.0997(18) Uiso 1 1 d .
S11 S 0.5666(10) 0.7117(10) 0.8570(6) 0.219(6) Uiso 1 1 d D
S12 S 0.4406(12) 0.9291(12) 0.7724(7) 0.264(8) Uiso 1 1 d D
S13 S -0.6130(4) 0.1231(4) 0.0242(2) 0.0865(15) Uiso 1 1 d .
S14 S -0.5197(6) 0.5713(6) -0.0647(4) 0.144(3) Uiso 1 1 d .
S15 S -0.0386(5) 0.9310(5) 0.0979(3) 0.124(2) Uiso 1 1 d .
S16 S 0.1209(6) 0.9176(6) -0.0851(3) 0.130(3) Uiso 1 1 d .
S17 S 0.3540(6) 0.8182(6) -0.1178(4) 0.148(3) Uiso 1 1 d .
S18 S 0.1952(6) 1.0759(6) 0.2357(4) 0.146(3) Uiso 1 1 d D
S19 S 0.5792(4) 0.9880(4) 0.3325(2) 0.0998(18) Uiso 1 1 d .
S20 S 0.2447(7) 0.2396(7) 0.0659(4) 0.152(3) Uiso 1 1 d .
S21 S 0.1179(4) 0.6576(4) 0.3809(2) 0.0814(14) Uiso 1 1 d .
S22 S -0.1414(5) 0.3837(5) 0.2477(3) 0.117(2) Uiso 1 1 d .
S23 S -0.2943(5) 0.8174(5) 0.1708(3) 0.112(2) Uiso 1 1 d .
O1 O 0.4947(4) 0.5790(5) 0.5777(3) 0.0278(16) Uani 1 1 d .
O2 O 0.4407(4) 0.3969(4) 0.5154(3) 0.0259(16) Uani 1 1 d .
O3 O 0.6005(4) 0.4976(5) 0.5293(3) 0.0260(16) Uani 1 1 d .
O4 O 0.7130(4) 0.6807(4) 0.5641(3) 0.0263(16) Uani 1 1 d .
O5 O 0.7173(5) 0.5835(5) 0.4698(3) 0.0304(17) Uani 1 1 d .
O6 O 0.8478(5) 0.6540(5) 0.5457(3) 0.0308(17) Uani 1 1 d .
O7 O 0.8092(5) 0.7506(5) 0.5051(3) 0.0295(17) Uani 1 1 d .
O8 O 0.1499(6) 0.3184(6) 0.5877(3) 0.046(2) Uani 1 1 d .
O9 O 0.2591(6) 0.4365(6) 0.6396(3) 0.044(2) Uani 1 1 d .
O10 O 0.1164(5) 0.4309(6) 0.5487(3) 0.043(2) Uani 1 1 d .
O11 O 0.2259(5) 0.5471(6) 0.6004(3) 0.040(2) Uani 1 1 d .
O12 O 0.4373(5) 0.2671(5) 0.4360(3) 0.0306(17) Uani 1 1 d .
O13 O 0.3386(5) 0.2177(5) 0.4821(3) 0.0309(17) Uani 1 1 d .
O14 O 0.5460(5) 0.3996(5) 0.5936(3) 0.0332(18) Uani 1 1 d .
O15 O 0.5573(5) 0.3275(5) 0.5193(3) 0.0296(17) Uani 1 1 d .
O16 O 0.7484(5) 0.4701(5) 0.5139(3) 0.0344(18) Uani 1 1 d .
O17 O 0.6369(5) 0.3914(5) 0.4504(3) 0.0292(17) Uani 1 1 d .
O18 O 0.7434(5) 0.5654(5) 0.6073(3) 0.0349(19) Uani 1 1 d .
O19 O 0.6253(5) 0.5722(5) 0.6302(3) 0.0308(18) Uani 1 1 d .
O20 O 0.6692(5) 0.6886(5) 0.4259(3) 0.0337(18) Uani 1 1 d .
O21 O 0.5788(5) 0.5522(5) 0.3841(3) 0.0325(18) Uani 1 1 d .
O22 O 0.9650(5) 0.8266(5) 0.5729(3) 0.041(2) Uani 1 1 d .
O23 O 0.9673(5) 0.7457(5) 0.4974(3) 0.043(2) Uani 1 1 d .
O24 O 0.8748(6) 0.7713(6) 0.6453(3) 0.050(2) Uani 1 1 d .
O25 O 0.7547(6) 0.7381(5) 0.6796(3) 0.043(2) Uani 1 1 d .
O26 O 0.8379(5) 0.8763(5) 0.5995(3) 0.040(2) Uani 1 1 d .
O27 O 0.7203(5) 0.8439(5) 0.6341(3) 0.039(2) Uani 1 1 d .
O28 O 0.5314(18) 0.6422(18) 0.6857(10) 0.185(10) Uiso 1 1 d .
O29 O 0.4034(11) 0.5848(11) 0.7009(6) 0.104(5) Uiso 1 1 d .
O30 O 0.5646(11) 0.7971(11) 0.6734(6) 0.108(5) Uiso 1 1 d .
O31 O 0.4140(15) 0.6930(15) 0.6510(8) 0.150(7) Uiso 1 1 d .
O32 O -0.0909(5) 0.5292(5) 0.0513(3) 0.0278(16) Uani 1 1 d .
O33 O -0.0506(5) 0.5219(5) -0.0511(3) 0.0286(16) Uani 1 1 d .
O34 O 0.0791(5) 0.6207(5) 0.0181(3) 0.0281(16) Uani 1 1 d .
O35 O 0.1170(5) 0.6477(5) 0.1243(3) 0.0302(17) Uani 1 1 d .
O36 O 0.2274(5) 0.6125(5) 0.0624(3) 0.0335(18) Uani 1 1 d .
O37 O 0.2759(5) 0.7639(5) 0.1272(3) 0.0359(19) Uani 1 1 d .
O38 O 0.2496(5) 0.6325(5) 0.1577(3) 0.0333(18) Uani 1 1 d .
O39 O -0.3764(5) 0.3274(6) -0.0020(3) 0.045(2) Uani 1 1 d .
O40 O -0.4203(6) 0.2459(6) -0.0811(3) 0.052(3) Uani 1 1 d .
O41 O -0.3472(5) 0.4719(6) -0.0300(3) 0.043(2) Uani 1 1 d .
O42 O -0.3842(6) 0.3917(6) -0.1093(3) 0.051(2) Uani 1 1 d .
O43 O -0.0036(5) 0.7019(5) 0.0778(3) 0.0320(18) Uani 1 1 d .
O44 O 0.1380(5) 0.7875(5) 0.0863(3) 0.0377(19) Uani 1 1 d .
O45 O -0.0095(6) 0.6977(5) -0.0170(3) 0.0377(19) Uani 1 1 d .
O46 O 0.0787(5) 0.6703(5) -0.0671(3) 0.0369(19) Uani 1 1 d .
O47 O 0.2064(5) 0.6351(5) -0.0413(3) 0.0349(18) Uani 1 1 d .
O48 O 0.2486(5) 0.7533(5) 0.0254(3) 0.039(2) Uani 1 1 d .
O49 O 0.0501(6) 0.7711(5) 0.1831(3) 0.039(2) Uani 1 1 d .
O50 O 0.1944(6) 0.8285(6) 0.2021(3) 0.047(2) Uani 1 1 d .
O51 O 0.3287(5) 0.7976(6) 0.2273(3) 0.041(2) Uani 1 1 d .
O52 O 0.4166(5) 0.7655(6) 0.1780(3) 0.046(2) Uani 1 1 d .
O53 O 0.1906(5) 0.4598(5) 0.0919(3) 0.0378(19) Uani 1 1 d .
O54 O 0.1658(5) 0.4211(5) 0.0095(3) 0.0346(18) Uani 1 1 d .
O55 O 0.1608(5) 0.6855(6) 0.2345(3) 0.042(2) Uani 1 1 d .
O56 O 0.0173(5) 0.6318(5) 0.2145(3) 0.0329(18) Uani 1 1 d .
O57 O 0.0821(5) 0.4936(5) 0.1533(3) 0.0342(18) Uani 1 1 d .
O58 O -0.0430(5) 0.4884(5) 0.1276(3) 0.0305(17) Uani 1 1 d .
O59 O -0.1359(5) 0.6776(6) 0.1393(3) 0.041(2) Uani 1 1 d .
O60 O -0.2445(7) 0.5873(6) 0.0757(3) 0.050(2) Uani 1 1 d .
O61 O -0.1859(7) 0.5089(7) 0.1307(5) 0.067(3) Uani 1 1 d .
O62 O -0.3163(7) 0.4308(7) 0.0954(3) 0.054(3) Uani 1 1 d .
C1 C 0.1952(8) 0.3645(9) 0.6302(5) 0.040(3) Uani 1 1 d .
C2 C 0.1722(9) 0.3325(9) 0.6713(5) 0.049(4) Uani 1 1 d .
C3 C 0.2093(10) 0.3786(11) 0.7193(5) 0.057(4) Uani 1 1 d .
H3 H 0.2561 0.4328 0.7290 0.068 Uiso 1 1 calc R
C4 C 0.1682(8) 0.3348(9) 0.7566(4) 0.037(3) Uani 1 1 d .
H4 H 0.1819 0.3563 0.7909 0.045 Uiso 1 1 calc R
C5 C 0.1037(12) 0.2528(10) 0.6654(6) 0.068(5) Uani 1 1 d .
H5 H 0.0691 0.2134 0.6353 0.082 Uiso 1 1 calc R
C6 C 0.1504(8) 0.5064(8) 0.5786(4) 0.036(3) Uani 1 1 d .
C7 C 0.0914(8) 0.5449(8) 0.5867(5) 0.040(3) Uani 1 1 d .
C8 C 0.0053(10) 0.5063(10) 0.5628(6) 0.052(4) Uani 1 1 d .
H8 H -0.0232 0.4525 0.5391 0.063 Uiso 1 1 calc R
C9 C -0.0354(7) 0.5644(10) 0.5812(5) 0.043(3) Uani 1 1 d .
H9 H -0.0922 0.5505 0.5698 0.051 Uiso 1 1 calc R
C10 C 0.1143(11) 0.6268(10) 0.6184(6) 0.057(4) Uani 1 1 d .
H10 H 0.1692 0.6660 0.6368 0.068 Uiso 1 1 calc R
C11 C 0.3962(7) 0.2146(7) 0.4585(4) 0.030(2) Uani 1 1 d .
C12 C 0.4196(7) 0.1467(7) 0.4556(5) 0.036(3) Uani 1 1 d .
C13 C 0.3947(9) 0.0982(8) 0.4871(6) 0.049(3) Uani 1 1 d .
H13 H 0.3602 0.1050 0.5103 0.059 Uiso 1 1 calc R
C14 C 0.4278(6) 0.0356(6) 0.4804(4) 0.028(2) Uani 1 1 d .
H14 H 0.4204 -0.0007 0.4981 0.034 Uiso 1 1 calc R
C15 C 0.4707(9) 0.1260(9) 0.4256(5) 0.047(3) Uani 1 1 d .
H15 H 0.4959 0.1539 0.4039 0.057 Uiso 1 1 calc R
C16 C 0.5617(7) 0.3436(7) 0.5646(4) 0.031(3) Uani 1 1 d .
C17 C 0.5842(8) 0.2923(8) 0.5878(4) 0.039(3) Uani 1 1 d .
C18 C 0.5859(11) 0.2991(10) 0.6369(6) 0.057(4) Uani 1 1 d .
H18 H 0.5746 0.3384 0.6599 0.068 Uiso 1 1 calc R
C19 C 0.6076(9) 0.2379(10) 0.6493(5) 0.049(4) Uani 1 1 d .
H19 H 0.6081 0.2294 0.6794 0.059 Uiso 1 1 calc R
C20 C 0.6097(9) 0.2341(9) 0.5622(5) 0.048(3) Uani 1 1 d .
H20 H 0.6143 0.2228 0.5291 0.058 Uiso 1 1 calc R
C21 C 0.7037(7) 0.4018(7) 0.4790(4) 0.030(3) Uani 1 1 d .
C22 C 0.7283(8) 0.3344(8) 0.4685(5) 0.036(3) Uani 1 1 d .
C23 C 0.7883(9) 0.3340(9) 0.5004(5) 0.048(3) Uani 1 1 d .
H23 H 0.8183 0.3770 0.5303 0.057 Uiso 1 1 calc R
C24 C 0.7994(8) 0.2560(8) 0.4811(5) 0.039(3) Uani 1 1 d .
H24 H 0.8341 0.2413 0.4973 0.047 Uiso 1 1 calc R
C25 C 0.6936(9) 0.2653(9) 0.4256(5) 0.053(4) Uani 1 1 d .
H25 H 0.6521 0.2559 0.4005 0.064 Uiso 1 1 calc R
C26 C 0.6909(7) 0.5603(7) 0.6368(4) 0.033(3) Uani 1 1 d .
C27 C 0.7061(8) 0.5403(8) 0.6803(4) 0.040(3) Uani 1 1 d .
C28 C 0.7702(10) 0.5184(10) 0.6909(6) 0.057(4) Uani 1 1 d .
H28 H 0.8098 0.5140 0.6706 0.068 Uiso 1 1 calc R
C29 C 0.7661(7) 0.5020(7) 0.7424(4) 0.032(3) Uani 1 1 d .
H29 H 0.8016 0.4866 0.7573 0.039 Uiso 1 1 calc R
C30 C 0.6576(10) 0.5421(9) 0.7173(5) 0.053(4) Uani 1 1 d .
H30 H 0.6120 0.5554 0.7178 0.063 Uiso 1 1 calc R
C31 C 0.6222(7) 0.6302(8) 0.3869(4) 0.033(3) Uani 1 1 d .
C32 C 0.6188(9) 0.6522(9) 0.3426(5) 0.045(3) Uani 1 1 d .
C33 C 0.6619(13) 0.7369(10) 0.3431(6) 0.067(5) Uani 1 1 d .
H33 H 0.6923 0.7840 0.3713 0.081 Uiso 1 1 calc R
C34 C 0.6523(15) 0.7409(12) 0.2937(6) 0.081(6) Uani 1 1 d .
H34 H 0.6754 0.7901 0.2858 0.097 Uiso 1 1 calc R
C35 C 0.5807(10) 0.5953(10) 0.2968(5) 0.058(4) Uani 1 1 d .
H35 H 0.5510 0.5369 0.2896 0.070 Uiso 1 1 calc R
C36 C 1.0014(8) 0.8108(8) 0.5367(5) 0.043(3) Uani 1 1 d .
C37 C 1.0895(9) 0.8716(9) 0.5365(6) 0.049(3) Uani 1 1 d .
C38 C 1.1230(10) 0.8772(10) 0.4921(8) 0.067(5) Uani 1 1 d .
H38 H 1.0920 0.8412 0.4607 0.081 Uiso 1 1 calc R
C39 C 1.2060(13) 0.9415(12) 0.5012(7) 0.077(5) Uiso 1 1 d .
H39 H 1.2371 0.9551 0.4767 0.093 Uiso 1 1 calc R
C40 C 1.1476(12) 0.9292(12) 0.5756(7) 0.070(5) Uiso 1 1 d .
H40 H 1.1381 0.9357 0.6078 0.084 Uiso 1 1 calc R
C41 C 0.8340(9) 0.7577(8) 0.6805(5) 0.043(3) Uani 1 1 d .
C42 C 0.8853(9) 0.7699(9) 0.7255(5) 0.047(3) Uani 1 1 d .
C43 C 0.9765(11) 0.8018(12) 0.7333(6) 0.073(5) Uani 1 1 d .
H43 H 1.0097 0.8129 0.7091 0.088 Uiso 1 1 calc R
C44 C 1.0156(8) 0.8164(9) 0.7864(4) 0.044(3) Uani 1 1 d .
H44 H 1.0736 0.8405 0.8006 0.053 Uiso 1 1 calc R
C45 C 0.8525(11) 0.7539(9) 0.7656(6) 0.060(4) Uani 1 1 d .
H45 H 0.7935 0.7316 0.7664 0.072 Uiso 1 1 calc R
C46 C 0.7835(7) 0.8942(7) 0.6216(4) 0.032(3) Uani 1 1 d .
C47 C 0.7956(8) 0.9829(8) 0.6331(4) 0.037(3) Uani 1 1 d .
C48 C 0.8606(12) 1.0466(10) 0.6193(7) 0.067(5) Uani 1 1 d .
H48 H 0.9022 1.0392 0.6018 0.081 Uiso 1 1 calc R
C49 C 0.8546(7) 1.1331(6) 0.6375(4) 0.030(3) Uani 1 1 d .
H49 H 0.8896 1.1842 0.6331 0.036 Uiso 1 1 calc R
C50 C 0.7455(10) 1.0121(9) 0.6586(5) 0.051(4) Uani 1 1 d .
H50 H 0.6997 0.9787 0.6710 0.061 Uiso 1 1 calc R
C51 C 0.4816(17) 0.6262(16) 0.7091(9) 0.094(7) Uiso 1 1 d .
C52 C 0.5230(13) 0.6710(12) 0.7656(8) 0.080(5) Uiso 1 1 d D
C53 C 0.462(2) 0.6602(17) 0.7948(13) 0.142(11) Uiso 1 1 d D
H53 H 0.4056 0.6326 0.7772 0.170 Uiso 1 1 calc R
C54 C 0.466(3) 0.682(2) 0.8452(18) 0.202(18) Uiso 1 1 d D
H54 H 0.4244 0.6794 0.8651 0.243 Uiso 1 1 calc R
C55 C 0.616(3) 0.723(3) 0.8030(17) 0.21(2) Uiso 1 1 d D
H55 H 0.6731 0.7492 0.7984 0.256 Uiso 1 1 calc R
C56 C 0.4845(15) 0.7615(15) 0.6720(8) 0.088(6) Uiso 1 1 d .
C57 C 0.4578(13) 0.8177(13) 0.7069(7) 0.076(5) Uiso 1 1 d .
C58 C 0.366(3) 0.783(3) 0.7157(14) 0.176(14) Uiso 1 1 d .
H58 H 0.3261 0.7263 0.7004 0.211 Uiso 1 1 calc R
C59 C 0.3428(15) 0.8476(15) 0.7525(8) 0.093(6) Uiso 1 1 d .
H59 H 0.2896 0.8418 0.7606 0.111 Uiso 1 1 calc R
C60 C 0.516(3) 0.911(3) 0.7399(16) 0.22(2) Uiso 1 1 d D
H60 H 0.5749 0.9459 0.7418 0.268 Uiso 1 1 calc R
C61 C -0.4282(9) 0.2622(9) -0.0353(5) 0.045(3) Uiso 1 1 d .
C62 C -0.5051(9) 0.1999(9) -0.0239(5) 0.046(3) Uiso 1 1 d .
C63 C -0.5739(12) 0.1271(12) -0.0593(7) 0.070(5) Uiso 1 1 d .
H63 H -0.5760 0.1124 -0.0932 0.084 Uiso 1 1 calc R
C64 C -0.6401(11) 0.0789(11) -0.0357(6) 0.064(4) Uiso 1 1 d .
H64 H -0.6909 0.0296 -0.0523 0.077 Uiso 1 1 calc R
C65 C -0.5194(11) 0.2050(12) 0.0226(7) 0.067(4) Uiso 1 1 d .
H65 H -0.4818 0.2487 0.0506 0.080 Uiso 1 1 calc R
C66 C -0.3858(8) 0.4473(8) -0.0723(5) 0.039(3) Uiso 1 1 d .
C67 C -0.4399(9) 0.4854(9) -0.0818(5) 0.046(3) Uiso 1 1 d .
C68 C -0.4846(12) 0.4676(13) -0.1281(7) 0.076(5) Uiso 1 1 d .
H68 H -0.4792 0.4324 -0.1569 0.092 Uiso 1 1 calc R
C69 C -0.5445(6) 0.5108(6) -0.1287(3) 0.0152(18) Uiso 1 1 d .
H69 H -0.5813 0.5061 -0.1545 0.018 Uiso 1 1 calc R
C70 C -0.4548(9) 0.5441(9) -0.0464(5) 0.047(3) Uiso 1 1 d .
H70 H -0.4278 0.5662 -0.0136 0.057 Uiso 1 1 calc R
C71 C 0.0609(8) 0.7757(8) 0.0842(4) 0.035(3) Uiso 1 1 d .
C72 C 0.0436(9) 0.8466(9) 0.0894(5) 0.048(3) Uiso 1 1 d .
C73 C 0.1067(12) 0.9292(12) 0.0942(7) 0.071(5) Uiso 1 1 d .
H73 H 0.1653 0.9441 0.0958 0.086 Uiso 1 1 calc R
C74 C 0.0735(9) 0.9912(10) 0.0964(5) 0.050(3) Uiso 1 1 d .
H74 H 0.1033 1.0467 0.0969 0.060 Uiso 1 1 calc R
C75 C -0.0368(11) 0.8413(11) 0.0910(6) 0.064(4) Uiso 1 1 d .
H75 H -0.0861 0.7914 0.0884 0.076 Uiso 1 1 calc R
C76 C 0.0413(8) 0.7150(8) -0.0468(4) 0.035(3) Uiso 1 1 d .
C77 C 0.0605(9) 0.7921(9) -0.0581(5) 0.048(3) Uiso 1 1 d .
C78 C 0.0264(12) 0.8457(11) -0.0374(7) 0.069(5) Uiso 1 1 d .
H78 H -0.0134 0.8361 -0.0162 0.083 Uiso 1 1 calc R
C79 C 0.0650(7) 0.9273(7) -0.0549(4) 0.025(2) Uiso 1 1 d .
H79 H 0.0516 0.9721 -0.0461 0.030 Uiso 1 1 calc R
C80 C 0.1162(10) 0.8207(10) -0.0883(6) 0.058(4) Uiso 1 1 d .
H80 H 0.1456 0.7944 -0.1067 0.069 Uiso 1 1 calc R
C81 C 0.2469(8) 0.7180(8) -0.0186(4) 0.036(3) Uiso 1 1 d .
C82 C 0.2955(9) 0.7707(9) -0.0476(5) 0.050(3) Uiso 1 1 d .
C83 C 0.3521(12) 0.8579(12) -0.0266(7) 0.071(5) Uiso 1 1 d .
H83 H 0.3650 0.8904 0.0067 0.085 Uiso 1 1 calc R
C84 C 0.3911(9) 0.8919(9) -0.0716(5) 0.043(3) Uiso 1 1 d .
H84 H 0.4295 0.9474 -0.0686 0.052 Uiso 1 1 calc R
C85 C 0.2902(11) 0.7396(11) -0.0984(6) 0.064(4) Uiso 1 1 d .
H85 H 0.2564 0.6834 -0.1184 0.076 Uiso 1 1 calc R
C86 C 0.1245(8) 0.8339(8) 0.1991(5) 0.039(3) Uiso 1 1 d .
C87 C 0.1301(9) 0.9182(9) 0.2132(5) 0.049(3) Uiso 1 1 d D
C88 C 0.0629(13) 0.9378(13) 0.2185(6) 0.080(5) Uiso 1 1 d D
H88 H 0.0057 0.8955 0.2116 0.096 Uiso 1 1 calc R
C89 C 0.0856(10) 1.0321(10) 0.2361(5) 0.056(4) Uiso 1 1 d D
H89 H 0.0504 1.0579 0.2446 0.067 Uiso 1 1 calc R
C90 C 0.2110(12) 0.9927(11) 0.2256(6) 0.070(5) Uiso 1 1 d D
H90 H 0.2649 0.9941 0.2277 0.083 Uiso 1 1 calc R
C91 C 0.4029(8) 0.8074(8) 0.2181(5) 0.041(3) Uiso 1 1 d .
C92 C 0.4797(8) 0.8688(8) 0.2554(5) 0.041(3) Uiso 1 1 d .
C93 C 0.5644(10) 0.8808(11) 0.2515(6) 0.060(4) Uiso 1 1 d .
H93 H 0.5769 0.8487 0.2244 0.072 Uiso 1 1 calc R
C94 C 0.6297(13) 0.9459(12) 0.2922(7) 0.072(5) Uiso 1 1 d .
H94 H 0.6887 0.9622 0.2960 0.086 Uiso 1 1 calc R
C95 C 0.4782(12) 0.9238(12) 0.2978(7) 0.072(5) Uiso 1 1 d .
H95 H 0.4283 0.9262 0.3068 0.086 Uiso 1 1 calc R
C96 C 0.1879(8) 0.4130(8) 0.0505(4) 0.037(3) Uiso 1 1 d .
C97 C 0.2114(9) 0.3446(9) 0.0461(5) 0.045(3) Uiso 1 1 d .
C98 C 0.2296(10) 0.3013(10) 0.0031(6) 0.059(4) Uiso 1 1 d .
H98 H 0.2281 0.3121 -0.0264 0.070 Uiso 1 1 calc R
C99 C 0.2528(7) 0.2330(8) 0.0100(4) 0.033(3) Uiso 1 1 d .
H99 H 0.2678 0.1968 -0.0130 0.040 Uiso 1 1 calc R
C100 C 0.2192(11) 0.3185(11) 0.0844(7) 0.068(4) Uiso 1 1 d .
H100 H 0.2114 0.3412 0.1162 0.082 Uiso 1 1 calc R
C101 C 0.0847(7) 0.6540(7) 0.2445(4) 0.029(2) Uiso 1 1 d .
C102 C 0.0776(8) 0.6464(8) 0.2932(4) 0.037(3) Uiso 1 1 d .
C103 C 0.0004(10) 0.6226(9) 0.3124(5) 0.050(3) Uiso 1 1 d .
H103 H -0.0533 0.6063 0.2947 0.060 Uiso 1 1 calc R
C104 C 0.0143(9) 0.6262(8) 0.3636(5) 0.043(3) Uiso 1 1 d .
H104 H -0.0282 0.6130 0.3830 0.052 Uiso 1 1 calc R
C105 C 0.1474(9) 0.6645(9) 0.3259(5) 0.046(3) Uiso 1 1 d .
H105 H 0.2029 0.6786 0.3190 0.055 Uiso 1 1 calc R
C106 C 0.0040(8) 0.4743(8) 0.1560(4) 0.034(3) Uiso 1 1 d .
C107 C -0.0373(9) 0.4333(9) 0.1910(5) 0.044(3) Uiso 1 1 d .
C108 C -0.0042(13) 0.3963(12) 0.2161(7) 0.076(5) Uiso 1 1 d .
H108 H 0.0477 0.3943 0.2121 0.091 Uiso 1 1 calc R
C109 C -0.0624(9) 0.3594(9) 0.2510(5) 0.047(3) Uiso 1 1 d .
H109 H -0.0544 0.3297 0.2699 0.057 Uiso 1 1 calc R
C110 C -0.1143(10) 0.4298(10) 0.2054(6) 0.055(4) Uiso 1 1 d .
H110 H -0.1464 0.4507 0.1928 0.066 Uiso 1 1 calc R
C111 C -0.2076(9) 0.6516(9) 0.1132(5) 0.043(3) Uiso 1 1 d .
C112 C -0.2556(9) 0.7020(9) 0.1286(5) 0.050(3) Uiso 1 1 d .
C113 C -0.3386(11) 0.6815(11) 0.1034(7) 0.066(4) Uiso 1 1 d .
H113 H -0.3707 0.6333 0.0760 0.079 Uiso 1 1 calc R
C114 C -0.3672(11) 0.7464(11) 0.1264(6) 0.064(4) Uiso 1 1 d .
H114 H -0.4190 0.7449 0.1161 0.077 Uiso 1 1 calc R
C115 C -0.2217(11) 0.7806(11) 0.1659(6) 0.062(4) Uiso 1 1 d .
H115 H -0.1668 0.8085 0.1852 0.075 Uiso 1 1 calc R
C116 C -0.2627(7) 0.4686(7) 0.1347(4) 0.032(2) Uiso 1 1 d .
C117 C -0.2834(8) 0.4648(8) 0.1737(4) 0.038(3) Uiso 1 1 d .
C121 C 0.106(3) 0.030(2) 0.6964(14) 0.151(12) Uiso 1 1 d .
C122 C 0.021(2) 0.008(2) 0.6666(12) 0.136(10) Uiso 1 1 d .
C123 C 0.617(2) 0.999(2) 0.8549(13) 0.144(11) Uiso 1 1 d .
C124 C 0.608(4) 0.901(4) 0.846(2) 0.25(2) Uiso 1 1 d .
C125 C 0.953(3) 0.951(3) 0.4887(16) 0.178(15) Uiso 1 1 d .
N1 N 0.160(2) 0.034(2) 0.7194(13) 0.184(13) Uiso 1 1 d .
N2 N 0.6259(16) 1.0630(17) 0.8560(9) 0.126(8) Uiso 1 1 d .
N3 N 0.898(3) 0.897(3) 0.4782(14) 0.093(10) Uiso 0.50 1 d P

loop_
_atom_site_aniso_label
_atom_site_aniso_U_11
_atom_site_aniso_U_22
_atom_site_aniso_U_33
_atom_site_aniso_U_23
_atom_site_aniso_U_13
_atom_site_aniso_U_12
Sm1 0.0312(3) 0.0299(3) 0.0268(3) 0.0069(2) 0.0028(2) 0.0106(3)
Sm2 0.0274(3) 0.0283(3) 0.0237(3) 0.0035(2) -0.0008(2) 0.0086(2)
Sm3 0.0307(3) 0.0411(4) 0.0232(3) -0.0018(2) -0.0021(2) 0.0196(3)
Sm4 0.0317(3) 0.0333(3) 0.0211(3) -0.0008(2) -0.0029(2) 0.0191(3)
Fe1 0.0228(8) 0.0277(8) 0.0240(8) 0.0069(6) -0.0022(6) 0.0071(6)
Fe2 0.0223(7) 0.0247(8) 0.0259(8) 0.0067(6) -0.0010(6) 0.0071(6)
Fe3 0.0203(7) 0.0248(8) 0.0281(8) 0.0052(6) -0.0021(6) 0.0063(6)
Fe4 0.0252(8) 0.0289(9) 0.0328(9) 0.0056(7) 0.0054(6) 0.0080(7)
Fe5 0.0218(7) 0.0225(8) 0.0253(8) 0.0054(6) 0.0001(6) 0.0056(6)
Fe6 0.0227(8) 0.0251(9) 0.0345(9) 0.0008(6) -0.0016(6) 0.0058(7)
Fe7 0.0324(8) 0.0265(8) 0.0218(7) 0.0005(6) -0.0031(6) 0.0167(7)
Fe8 0.0310(8) 0.0277(9) 0.0216(8) 0.0016(6) -0.0024(6) 0.0145(7)
Fe9 0.0310(8) 0.0280(9) 0.0221(8) -0.0010(6) -0.0025(6) 0.0118(7)
Fe10 0.0290(8) 0.0444(10) 0.0228(8) -0.0057(7) -0.0026(6) 0.0153(8)
Fe11 0.0285(8) 0.0345(9) 0.0220(8) -0.0051(6) -0.0019(6) 0.0130(7)
Fe12 0.0302(8) 0.0323(9) 0.0208(7) -0.0001(6) -0.0034(6) 0.0161(7)
O1 0.022(4) 0.027(4) 0.025(4) 0.005(3) 0.000(3) 0.006(3)
O2 0.021(4) 0.021(4) 0.032(4) 0.010(3) 0.000(3) 0.005(3)
O3 0.023(4) 0.024(4) 0.028(4) 0.008(3) -0.002(3) 0.009(3)
O4 0.018(3) 0.023(4) 0.028(4) 0.004(3) -0.002(3) 0.005(3)
O5 0.027(4) 0.028(4) 0.028(4) 0.005(3) 0.003(3) 0.008(3)
O6 0.024(4) 0.029(4) 0.030(4) 0.003(3) -0.002(3) 0.010(3)
O7 0.023(4) 0.027(4) 0.030(4) 0.004(3) 0.003(3) 0.009(3)
O8 0.039(5) 0.050(6) 0.041(5) 0.016(4) 0.013(4) 0.012(4)
O9 0.040(5) 0.043(5) 0.049(5) 0.018(4) 0.021(4) 0.018(4)
O10 0.035(5) 0.045(5) 0.052(5) 0.014(4) 0.012(4) 0.021(4)
O11 0.033(5) 0.047(5) 0.036(5) 0.010(4) 0.009(4) 0.017(4)
O12 0.029(4) 0.025(4) 0.028(4) 0.008(3) 0.000(3) 0.006(3)
O13 0.027(4) 0.025(4) 0.033(4) 0.006(3) 0.003(3) 0.008(3)
O14 0.032(4) 0.032(5) 0.032(4) 0.015(3) -0.001(3) 0.010(4)
O15 0.029(4) 0.027(4) 0.032(4) 0.010(3) -0.001(3) 0.012(3)
O16 0.028(4) 0.032(5) 0.039(5) 0.013(4) -0.002(3) 0.010(4)
O17 0.024(4) 0.024(4) 0.035(4) 0.007(3) 0.002(3) 0.011(3)
O18 0.025(4) 0.037(5) 0.031(4) 0.009(3) -0.008(3) 0.007(3)
O19 0.026(4) 0.032(4) 0.026(4) 0.012(3) -0.004(3) 0.006(3)
O20 0.033(4) 0.035(5) 0.026(4) 0.009(3) 0.002(3) 0.011(4)
O21 0.032(4) 0.030(5) 0.030(4) 0.010(3) 0.001(3) 0.010(4)
O22 0.022(4) 0.031(5) 0.052(5) 0.004(4) 0.000(4) 0.003(3)
O23 0.030(4) 0.030(5) 0.059(6) 0.006(4) 0.013(4) 0.010(4)
O24 0.041(5) 0.047(6) 0.038(5) 0.000(4) -0.016(4) 0.009(4)
O25 0.041(5) 0.032(5) 0.042(5) 0.003(4) -0.014(4) 0.011(4)
O26 0.032(4) 0.028(5) 0.044(5) 0.000(4) 0.000(4) 0.009(4)
O27 0.036(5) 0.030(5) 0.037(5) 0.004(3) 0.002(4) 0.008(4)
O32 0.032(4) 0.027(4) 0.023(4) -0.001(3) -0.003(3) 0.019(3)
O33 0.030(4) 0.028(4) 0.026(4) 0.003(3) -0.001(3) 0.017(3)
O34 0.029(4) 0.027(4) 0.025(4) 0.001(3) 0.001(3) 0.016(3)
O35 0.031(4) 0.027(4) 0.026(4) 0.001(3) 0.002(3) 0.013(3)
O36 0.030(4) 0.037(5) 0.027(4) 0.002(3) -0.003(3) 0.016(4)
O37 0.025(4) 0.043(5) 0.028(4) 0.001(3) 0.002(3) 0.013(4)
O38 0.029(4) 0.034(4) 0.026(4) -0.002(3) -0.003(3) 0.012(3)
O39 0.030(4) 0.050(6) 0.034(5) -0.001(4) -0.003(3) 0.011(4)
O40 0.036(5) 0.062(6) 0.029(5) -0.003(4) -0.002(4) 0.009(4)
O41 0.031(4) 0.059(6) 0.032(4) 0.000(4) -0.006(3) 0.027(4)
O42 0.041(5) 0.066(6) 0.037(5) -0.005(4) -0.004(4) 0.032(5)
O43 0.038(4) 0.025(4) 0.027(4) -0.003(3) -0.004(3) 0.016(3)
O44 0.045(5) 0.024(4) 0.031(4) -0.002(3) -0.002(3) 0.013(4)
O45 0.049(5) 0.030(5) 0.033(4) 0.004(3) -0.003(4) 0.022(4)
O46 0.041(5) 0.034(5) 0.033(4) 0.009(3) -0.002(3) 0.016(4)
O47 0.033(4) 0.036(5) 0.030(4) 0.006(3) 0.001(3) 0.014(4)
O48 0.038(5) 0.032(5) 0.031(4) 0.003(3) 0.002(3) 0.008(4)
O49 0.047(5) 0.029(4) 0.030(4) -0.005(3) -0.003(4) 0.020(4)
O50 0.052(5) 0.038(5) 0.030(4) -0.012(4) -0.001(4) 0.020(4)
O51 0.023(4) 0.053(5) 0.029(4) -0.004(4) -0.001(3) 0.014(4)
O52 0.029(4) 0.062(6) 0.025(4) -0.008(4) -0.001(3) 0.017(4)
O53 0.043(5) 0.038(5) 0.030(4) 0.002(3) -0.006(3) 0.024(4)
O54 0.034(4) 0.040(5) 0.028(4) 0.002(3) -0.005(3) 0.022(4)
O55 0.034(4) 0.053(6) 0.021(4) -0.001(4) -0.003(3) 0.016(4)
O56 0.028(4) 0.044(5) 0.022(4) 0.003(3) -0.004(3) 0.019(4)
O57 0.036(4) 0.036(5) 0.026(4) 0.006(3) -0.003(3) 0.017(4)
O58 0.031(4) 0.033(4) 0.023(4) 0.003(3) -0.004(3) 0.016(3)
O59 0.040(5) 0.054(6) 0.033(4) 0.006(4) 0.005(4) 0.031(4)
O60 0.072(6) 0.065(6) 0.021(4) -0.005(4) -0.001(4) 0.051(6)
O61 0.049(6) 0.070(8) 0.106(9) 0.045(7) 0.023(6) 0.038(6)
O62 0.065(6) 0.068(7) 0.032(5) 0.003(4) 0.004(4) 0.042(6)
C1 0.040(7) 0.045(8) 0.048(8) 0.021(6) 0.022(6) 0.026(6)
C2 0.051(8) 0.052(9) 0.036(7) 0.013(6) 0.017(6) 0.018(7)
C3 0.061(9) 0.070(11) 0.044(8) 0.019(7) 0.024(7) 0.034(8)
C4 0.055(8) 0.060(8) 0.016(5) 0.023(5) 0.010(5) 0.036(7)
C5 0.090(13) 0.048(10) 0.060(10) 0.024(7) 0.035(9) 0.022(9)
C6 0.039(7) 0.038(7) 0.031(6) 0.014(5) 0.011(5) 0.016(6)
C7 0.045(7) 0.041(7) 0.036(7) 0.014(5) 0.009(5) 0.021(6)
C8 0.061(9) 0.046(9) 0.056(9) 0.018(7) 0.012(7) 0.030(7)
C9 0.023(6) 0.097(11) 0.048(7) 0.049(7) 0.011(5) 0.046(7)
C10 0.066(10) 0.043(8) 0.063(10) 0.011(7) 0.013(7) 0.032(8)
C11 0.024(5) 0.021(6) 0.028(6) 0.001(4) -0.006(4) 0.002(4)
C12 0.030(6) 0.024(6) 0.047(7) 0.010(5) 0.007(5) 0.008(5)
C13 0.038(7) 0.034(7) 0.076(10) 0.028(7) 0.017(7) 0.012(6)
C14 0.016(5) 0.014(5) 0.065(8) 0.021(5) 0.024(5) 0.011(4)
C15 0.056(8) 0.044(8) 0.048(8) 0.019(6) 0.015(6) 0.027(7)
C16 0.023(5) 0.032(6) 0.029(6) 0.009(5) -0.004(4) 0.008(5)
C17 0.033(6) 0.035(7) 0.037(7) 0.009(5) -0.004(5) 0.009(5)
C18 0.074(10) 0.044(9) 0.056(9) 0.027(7) 0.003(7) 0.023(8)
C19 0.046(8) 0.070(10) 0.044(7) 0.033(7) -0.004(6) 0.030(7)
C20 0.046(8) 0.040(8) 0.048(8) 0.014(6) -0.006(6) 0.011(6)
C21 0.021(5) 0.036(7) 0.027(6) 0.011(5) 0.000(4) 0.007(5)
C22 0.033(6) 0.028(6) 0.046(7) 0.014(5) 0.004(5) 0.013(5)
C23 0.052(8) 0.053(9) 0.038(7) 0.010(6) -0.004(6) 0.028(7)
C24 0.041(7) 0.043(7) 0.044(7) 0.007(5) -0.008(5) 0.035(6)
C25 0.049(8) 0.048(9) 0.051(8) 0.003(6) -0.002(6) 0.022(7)
C26 0.026(6) 0.020(6) 0.035(6) 0.000(4) -0.011(5) 0.003(5)
C27 0.037(7) 0.039(7) 0.033(6) 0.010(5) -0.010(5) 0.010(6)
C28 0.051(8) 0.063(10) 0.053(9) 0.028(7) -0.008(7) 0.020(7)
C29 0.021(5) 0.033(6) 0.043(6) 0.024(5) -0.027(5) 0.008(5)
C30 0.054(9) 0.052(9) 0.050(8) 0.017(7) -0.005(7) 0.025(7)
C31 0.029(6) 0.031(7) 0.036(6) 0.007(5) 0.007(5) 0.013(5)
C32 0.053(8) 0.051(9) 0.032(6) 0.017(6) 0.007(6) 0.025(7)
C33 0.109(14) 0.050(10) 0.041(8) 0.023(7) 0.017(8) 0.031(9)
C34 0.138(18) 0.067(12) 0.045(9) 0.038(8) 0.012(10) 0.041(12)
C35 0.059(9) 0.054(9) 0.049(8) 0.019(7) 0.002(7) 0.014(7)
C36 0.030(6) 0.036(7) 0.052(8) 0.013(6) 0.004(6) 0.008(6)
C37 0.039(7) 0.040(8) 0.069(10) 0.014(6) 0.010(6) 0.023(6)
C38 0.043(8) 0.036(8) 0.119(15) 0.032(9) 0.033(9) 0.011(7)
C41 0.044(8) 0.029(7) 0.034(7) -0.006(5) -0.014(6) 0.010(6)
C42 0.043(7) 0.053(8) 0.036(7) -0.005(6) -0.013(6) 0.027(7)
C43 0.057(10) 0.097(14) 0.042(9) -0.010(8) -0.012(7) 0.038(10)
C44 0.032(6) 0.084(10) 0.026(6) 0.009(6) -0.013(5) 0.042(7)
C45 0.064(10) 0.036(8) 0.066(10) 0.014(7) -0.011(8) 0.016(7)
C46 0.026(6) 0.031(6) 0.027(6) -0.001(5) -0.007(4) 0.010(5)
C47 0.038(7) 0.029(6) 0.035(6) 0.006(5) 0.000(5) 0.010(5)
C48 0.076(11) 0.043(9) 0.103(14) 0.036(9) 0.048(10) 0.037(9)
C49 0.025(5) 0.000(5) 0.067(8) 0.019(4) 0.033(5) 0.002(4)
C50 0.053(8) 0.041(8) 0.057(9) 0.018(6) 0.018(7) 0.018(7)

loop_
_atom_type_symbol
_atom_type_description
_atom_type_scat_dispersion_real
_atom_type_scat_dispersion_imag
_atom_type_scat_source
C C 0.0033 0.0016 'International Tables Vol C Tables 4.2.6.8 and 6.1.1.4'
H H 0.0000 0.0000 'International Tables Vol C Tables 4.2.6.8 and 6.1.1.4'
Fe Fe 0.3463 0.8444 'International Tables Vol C Tables 4.2.6.8 and 6.1.1.4'
N N 0.0061 0.0033 'International Tables Vol C Tables 4.2.6.8 and 6.1.1.4'
O O 0.0106 0.0060 'International Tables Vol C Tables 4.2.6.8 and 6.1.1.4'
S S 0.1246 0.1234 'International Tables Vol C Tables 4.2.6.8 and 6.1.1.4'
Sm Sm -0.1638 3.4418 'International Tables Vol C Tables 4.2.6.8 and 6.1.1.4'

loop_
_geom_angle_atom_site_label_1
_geom_angle_atom_site_label_2
_geom_angle_atom_site_label_3
_geom_angle
_geom_angle_site_symmetry_1
_geom_angle_site_symmetry_3
O9 Sm1 O11 74.1(3) . .
O9 Sm1 O31 125.4(6) . .
O11 Sm1 O31 81.8(6) . .
O9 Sm1 O29 71.5(5) . .
O11 Sm1 O29 105.9(4) . .
O31 Sm1 O29 69.3(7) . .
O9 Sm1 O17 138.9(3) . 2_666
O11 Sm1 O17 71.1(3) . 2_666
O31 Sm1 O17 70.0(6) . 2_666
O29 Sm1 O17 139.2(4) . 2_666
O9 Sm1 O21 72.5(3) . 2_666
O11 Sm1 O21 142.5(3) . 2_666
O31 Sm1 O21 132.2(6) . 2_666
O29 Sm1 O21 78.8(4) . 2_666
O17 Sm1 O21 129.0(3) 2_666 2_666
O9 Sm1 O1 141.0(3) . .
O11 Sm1 O1 138.9(3) . .
O31 Sm1 O1 86.5(6) . .
O29 Sm1 O1 106.4(4) . .
O17 Sm1 O1 67.9(3) 2_666 .
O21 Sm1 O1 69.0(3) 2_666 .
O9 Sm1 O5 77.9(3) . 2_666
O11 Sm1 O5 80.0(3) . 2_666
O31 Sm1 O5 144.5(6) . 2_666
O29 Sm1 O5 145.4(4) . 2_666
O17 Sm1 O5 75.3(2) 2_666 2_666
O21 Sm1 O5 76.9(3) 2_666 2_666
O1 Sm1 O5 87.4(2) . 2_666
O9 Sm1 Fe2 151.8(2) . 2_666
O11 Sm1 Fe2 106.3(2) . 2_666
O31 Sm1 Fe2 81.7(5) . 2_666
O29 Sm1 Fe2 132.4(4) . 2_666
O17 Sm1 Fe2 35.93(18) 2_666 2_666
O21 Sm1 Fe2 95.52(18) 2_666 2_666
O1 Sm1 Fe2 32.72(18) . 2_666
O5 Sm1 Fe2 74.51(17) 2_666 2_666
O27 Sm2 O25 75.9(3) . .
O27 Sm2 O1 140.5(3) . .
O25 Sm2 O1 139.2(3) . .
O27 Sm2 O12 72.8(3) . 2_666
O25 Sm2 O12 145.1(3) . 2_666
O1 Sm2 O12 68.1(2) . 2_666
O27 Sm2 O30 72.0(5) . .
O25 Sm2 O30 108.7(5) . .
O1 Sm2 O30 102.0(4) . .
O12 Sm2 O30 75.7(4) 2_666 .
O27 Sm2 O19 140.9(3) . .
O25 Sm2 O19 70.4(3) . .
O1 Sm2 O19 68.8(2) . .
O12 Sm2 O19 130.2(2) 2_666 .
O30 Sm2 O19 137.6(4) . .
O27 Sm2 O28 133.8(7) . .
O25 Sm2 O28 93.2(7) . .
O1 Sm2 O28 73.0(7) . .
O12 Sm2 O28 119.7(7) 2_666 .
O30 Sm2 O28 69.5(8) . .
O19 Sm2 O28 68.2(7) . .
O27 Sm2 O4 77.5(3) . .
O25 Sm2 O4 79.6(3) . .
O1 Sm2 O4 90.5(2) . .
O12 Sm2 O4 79.0(2) 2_666 .
O30 Sm2 O4 144.9(4) . .
O19 Sm2 O4 77.6(2) . .
O28 Sm2 O4 145.4(7) . .
O27 Sm2 Fe2 107.8(2) . 2_666
O25 Sm2 Fe2 155.6(2) . 2_666
O1 Sm2 Fe2 32.77(18) . 2_666
O12 Sm2 Fe2 36.28(18) 2_666 2_666
O30 Sm2 Fe2 95.1(4) . 2_666
O19 Sm2 Fe2 95.67(17) . 2_666
O28 Sm2 Fe2 100.1(6) . 2_666
O4 Sm2 Fe2 77.89(16) . 2_666
O60 Sm3 O41 82.1(3) . .
O60 Sm3 O39 122.3(3) . .
O41 Sm3 O39 74.3(3) . .
O60 Sm3 O47 129.4(3) . 2_565
O41 Sm3 O47 143.8(3) . 2_565
O39 Sm3 O47 73.3(3) . 2_565
O60 Sm3 O32 87.2(3) . .
O41 Sm3 O32 139.2(3) . .
O39 Sm3 O32 141.6(3) . .
O47 Sm3 O32 68.6(3) 2_565 .
O60 Sm3 O54 72.0(3) . 2_565
O41 Sm3 O54 71.6(3) . 2_565
O39 Sm3 O54 140.4(3) . 2_565
O47 Sm3 O54 129.4(3) 2_565 2_565
O32 Sm3 O54 67.6(3) . 2_565
O60 Sm3 O62 71.6(3) . .
O41 Sm3 O62 108.6(3) . .
O39 Sm3 O62 67.7(3) . .
O47 Sm3 O62 72.9(3) 2_565 .
O32 Sm3 O62 105.1(3) . .
O54 Sm3 O62 143.2(3) 2_565 .
O60 Sm3 O36 146.6(3) . 2_565
O41 Sm3 O36 79.1(3) . 2_565
O39 Sm3 O36 78.5(3) . 2_565
O47 Sm3 O36 79.2(3) 2_565 2_565
O32 Sm3 O36 89.2(2) . 2_565
O54 Sm3 O36 75.9(3) 2_565 2_565
O62 Sm3 O36 140.9(3) . 2_565
O60 Sm3 Fe8 114.3(2) . 2_565
O41 Sm3 Fe8 155.1(2) . 2_565
O39 Sm3 Fe8 108.3(2) . 2_565
O47 Sm3 Fe8 36.29(19) 2_565 2_565
O32 Sm3 Fe8 33.27(18) . 2_565
O54 Sm3 Fe8 94.93(18) 2_565 2_565
O62 Sm3 Fe8 94.8(2) . 2_565
O36 Sm3 Fe8 77.28(18) 2_565 2_565
O56 Sm4 O49 73.8(3) . .
O56 Sm4 O59 112.0(3) . .
O49 Sm4 O59 77.1(3) . .
O56 Sm4 O58 72.5(3) . .
O49 Sm4 O58 141.3(3) . .
O59 Sm4 O58 133.7(3) . .
O56 Sm4 O43 144.3(3) . .
O49 Sm4 O43 73.7(3) . .
O59 Sm4 O43 74.3(3) . .
O58 Sm4 O43 129.9(2) . .
O56 Sm4 O32 141.2(3) . .
O49 Sm4 O32 141.8(3) . .
O59 Sm4 O32 94.9(3) . .
O58 Sm4 O32 68.7(2) . .
O43 Sm4 O32 68.3(2) . .
O56 Sm4 O35 81.5(3) . .
O49 Sm4 O35 79.4(3) . .
O59 Sm4 O35 148.0(3) . .
O58 Sm4 O35 77.4(3) . .
O43 Sm4 O35 78.4(3) . .
O32 Sm4 O35 90.3(2) . .
O56 Sm4 O61 93.3(3) . .
O49 Sm4 O61 135.9(3) . .
O59 Sm4 O61 69.0(3) . .
O58 Sm4 O61 64.8(3) . .
O43 Sm4 O61 120.5(3) . .
O32 Sm4 O61 70.1(3) . .
O35 Sm4 O61 141.4(3) . .
O56 Sm4 Fe8 108.3(2) . 2_565
O49 Sm4 Fe8 155.8(2) . 2_565
O59 Sm4 Fe8 121.6(2) . 2_565
O58 Sm4 Fe8 36.36(17) . 2_565
O43 Sm4 Fe8 95.57(17) . 2_565
O32 Sm4 Fe8 33.24(18) . 2_565
O35 Sm4 Fe8 77.17(17) . 2_565
O61 Sm4 Fe8 68.3(3) . 2_565
O2 Fe1 O3 82.1(3) . .
O2 Fe1 O1 103.3(3) . .
O3 Fe1 O1 101.8(3) . .
O2 Fe1 O14 90.9(3) . .
O3 Fe1 O14 91.9(3) . .
O1 Fe1 O14 161.4(3) . .
O2 Fe1 O19 166.4(3) . .
O3 Fe1 O19 86.7(3) . .
O1 Fe1 O19 86.6(3) . .
O14 Fe1 O19 81.5(3) . .
O2 Fe1 O21 90.2(3) . 2_666
O3 Fe1 O21 169.6(3) . 2_666
O1 Fe1 O21 86.8(3) . 2_666
O14 Fe1 O21 81.2(3) . 2_666
O19 Fe1 O21 99.8(3) . 2_666
O2 Fe2 O3 82.3(3) . .
O2 Fe2 O1 103.1(3) . 2_666
O3 Fe2 O1 104.6(3) . 2_666
O2 Fe2 O17 169.4(3) . .
O3 Fe2 O17 90.0(3) . .
O1 Fe2 O17 85.8(3) 2_666 .
O2 Fe2 O12 88.1(3) . .
O3 Fe2 O12 167.3(3) . .
O1 Fe2 O12 85.6(3) 2_666 .
O17 Fe2 O12 98.5(3) . .
O2 Fe2 O15 91.4(3) . .
O3 Fe2 O15 89.9(3) . .
O1 Fe2 O15 160.6(3) 2_666 .
O17 Fe2 O15 81.3(3) . .
O12 Fe2 O15 82.0(3) . .
O2 Fe2 Sm2 89.3(2) . 2_666
O3 Fe2 Sm2 143.3(2) . 2_666
O1 Fe2 Sm2 42.8(2) 2_666 2_666
O17 Fe2 Sm2 101.2(2) . 2_666
O12 Fe2 Sm2 44.2(2) . 2_666
O15 Fe2 Sm2 126.2(2) . 2_666
O2 Fe2 Sm1 143.4(2) . 2_666
O3 Fe2 Sm1 92.4(2) . 2_666
O1 Fe2 Sm1 43.2(2) 2_666 2_666
O17 Fe2 Sm1 43.7(2) . 2_666
O12 Fe2 Sm1 100.3(2) . 2_666
O15 Fe2 Sm1 125.0(2) . 2_666
Sm2 Fe2 Sm1 73.49(4) 2_666 2_666
O3 Fe3 O4 97.9(3) . .
O3 Fe3 O5 97.8(3) . .
O4 Fe3 O5 86.3(3) . .
O3 Fe3 O16 94.6(3) . .
O4 Fe3 O16 167.5(3) . .
O5 Fe3 O16 92.8(3) . .
O3 Fe3 O18 94.2(3) . .
O4 Fe3 O18 93.6(3) . .
O5 Fe3 O18 167.9(3) . .
O16 Fe3 O18 84.6(3) . .
O3 Fe3 O6 176.1(3) . .
O4 Fe3 O6 79.0(3) . .
O5 Fe3 O6 79.7(3) . .
O16 Fe3 O6 88.5(3) . .
O18 Fe3 O6 88.4(3) . .
O8 Fe4 O5 105.6(4) 2_666 .
O8 Fe4 O10 95.6(4) 2_666 2_666
O5 Fe4 O10 102.9(4) . 2_666
O8 Fe4 O23 86.6(4) 2_666 .
O5 Fe4 O23 162.1(3) . .
O10 Fe4 O23 88.7(4) 2_666 .
O8 Fe4 O7 90.1(4) 2_666 .
O5 Fe4 O7 81.3(3) . .
O10 Fe4 O7 171.7(3) 2_666 .
O23 Fe4 O7 85.6(3) . .
O8 Fe4 O6 166.8(4) 2_666 .
O5 Fe4 O6 82.1(3) . .
O10 Fe4 O6 93.0(4) 2_666 .
O23 Fe4 O6 83.7(3) . .
O7 Fe4 O6 80.4(3) . .
O2 Fe5 O5 99.1(3) 2_666 .
O2 Fe5 O4 99.4(3) 2_666 .
O5 Fe5 O4 86.6(3) . .
O2 Fe5 O20 93.8(3) 2_666 .
O5 Fe5 O20 93.8(3) . .
O4 Fe5 O20 166.6(3) . .
O2 Fe5 O7 178.3(3) 2_666 .
O5 Fe5 O7 79.9(3) . .
O4 Fe5 O7 79.2(3) . .
O20 Fe5 O7 87.6(3) . .
O2 Fe5 O13 92.7(3) 2_666 2_666
O5 Fe5 O13 168.1(3) . 2_666
O4 Fe5 O13 93.5(3) . 2_666
O20 Fe5 O13 83.4(3) . 2_666
O7 Fe5 O13 88.4(3) . 2_666
O4 Fe6 O24 102.7(4) . .
O4 Fe6 O26 105.3(3) . .
O24 Fe6 O26 95.9(4) . .
O4 Fe6 O22 161.7(3) . .
O24 Fe6 O22 88.4(4) . .
O26 Fe6 O22 87.7(4) . .
O4 Fe6 O7 81.3(3) . .
O24 Fe6 O7 171.0(4) . .
O26 Fe6 O7 90.7(3) . .
O22 Fe6 O7 85.9(3) . .
O4 Fe6 O6 80.8(3) . .
O24 Fe6 O6 91.9(4) . .
O26 Fe6 O6 168.7(4) . .
O22 Fe6 O6 84.3(3) . .
O7 Fe6 O6 80.7(3) . .
O33 Fe7 O34 82.4(3) . .
O33 Fe7 O32 103.7(3) . .
O34 Fe7 O32 103.7(3) . .
O33 Fe7 O45 91.7(3) . .
O34 Fe7 O45 90.8(3) . .
O32 Fe7 O45 160.0(3) . .
O33 Fe7 O43 168.2(3) . .
O34 Fe7 O43 88.2(3) . .
O32 Fe7 O43 85.5(3) . .
O45 Fe7 O43 81.2(3) . .
O33 Fe7 O54 88.7(3) . 2_565
O34 Fe7 O54 168.1(3) . 2_565
O32 Fe7 O54 85.9(3) . 2_565
O45 Fe7 O54 81.6(3) . 2_565
O43 Fe7 O54 99.6(3) . 2_565
O33 Fe8 O34 82.6(3) . .
O33 Fe8 O32 102.0(3) . 2_565
O34 Fe8 O32 102.3(3) . 2_565
O33 Fe8 O46 92.1(3) . .
O34 Fe8 O46 91.6(3) . .
O32 Fe8 O46 161.3(3) 2_565 .
O33 Fe8 O58 88.2(3) . 2_565
O34 Fe8 O58 168.8(3) . 2_565
O32 Fe8 O58 85.9(3) 2_565 2_565
O46 Fe8 O58 82.3(3) . 2_565
O33 Fe8 O47 169.4(3) . .
O34 Fe8 O47 88.8(3) . .
O32 Fe8 O47 85.9(3) 2_565 .
O46 Fe8 O47 81.8(3) . .
O58 Fe8 O47 99.6(3) 2_565 .
O33 Fe8 Sm4 89.1(2) . 2_565
O34 Fe8 Sm4 141.8(2) . 2_565
O32 Fe8 Sm4 43.3(2) 2_565 2_565
O46 Fe8 Sm4 126.0(2) . 2_565
O58 Fe8 Sm4 43.8(2) 2_565 2_565
O47 Fe8 Sm4 101.5(2) . 2_565
O33 Fe8 Sm3 142.1(2) . 2_565
O34 Fe8 Sm3 89.4(2) . 2_565
O32 Fe8 Sm3 43.7(2) 2_565 2_565
O46 Fe8 Sm3 125.3(2) . 2_565
O58 Fe8 Sm3 101.8(2) 2_565 2_565
O47 Fe8 Sm3 43.5(2) . 2_565
Sm4 Fe8 Sm3 74.64(4) 2_565 2_565
O34 Fe9 O36 98.8(3) . .
O34 Fe9 O35 99.0(3) . .
O36 Fe9 O35 86.8(3) . .
O34 Fe9 O44 93.2(3) . .
O36 Fe9 O44 167.9(3) . .
O35 Fe9 O44 93.0(3) . .
O34 Fe9 O37 177.6(4) . .
O36 Fe9 O37 79.3(3) . .
O35 Fe9 O37 79.4(3) . .
O44 Fe9 O37 88.7(3) . .
O34 Fe9 O48 93.4(3) . .
O36 Fe9 O48 93.4(3) . .
O35 Fe9 O48 167.3(3) . .
O44 Fe9 O48 84.2(3) . .
O37 Fe9 O48 88.1(3) . .
O40 Fe10 O42 94.4(4) 2_565 2_565
O40 Fe10 O36 106.2(4) 2_565 .
O42 Fe10 O36 102.0(4) 2_565 .
O40 Fe10 O52 86.7(4) 2_565 .
O42 Fe10 O52 89.0(4) 2_565 .
O36 Fe10 O52 162.1(3) . .
O40 Fe10 O37 93.1(4) 2_565 .
O42 Fe10 O37 170.8(4) 2_565 .
O36 Fe10 O37 80.9(3) . .
O52 Fe10 O37 86.1(3) . .
O40 Fe10 O38 169.4(3) 2_565 .
O42 Fe10 O38 90.9(4) 2_565 .
O36 Fe10 O38 81.6(3) . .
O52 Fe10 O38 84.3(3) . .
O37 Fe10 O38 80.9(3) . .
O50 Fe11 O55 95.8(4) . .
O50 Fe11 O35 104.0(4) . .
O55 Fe11 O35 101.2(3) . .
O50 Fe11 O51 87.8(4) . .
O55 Fe11 O51 89.4(3) . .
O35 Fe11 O51 163.0(3) . .
O50 Fe11 O37 91.0(4) . .
O55 Fe11 O37 171.7(4) . .
O35 Fe11 O37 81.6(3) . .
O51 Fe11 O37 86.2(3) . .
O50 Fe11 O38 169.9(4) . .
O55 Fe11 O38 91.9(4) . .
O35 Fe11 O38 80.7(3) . .
O51 Fe11 O38 85.8(3) . .
O37 Fe11 O38 80.8(3) . .
O33 Fe12 O35 97.5(3) 2_565 .
O33 Fe12 O36 97.4(3) 2_565 .
O35 Fe12 O36 86.1(3) . .
O33 Fe12 O53 94.7(3) 2_565 .
O35 Fe12 O53 167.7(3) . .
O36 Fe12 O53 93.5(3) . .
O33 Fe12 O38 175.8(4) 2_565 .
O35 Fe12 O38 79.3(3) . .
O36 Fe12 O38 79.7(3) . .
O53 Fe12 O38 88.5(3) . .
O33 Fe12 O57 94.9(3) 2_565 .
O35 Fe12 O57 94.4(3) . .
O36 Fe12 O57 167.5(3) . .
O53 Fe12 O57 83.3(3) . .
O38 Fe12 O57 88.1(3) . .
C5 S1 C4 99.0(8) . .
C9 S2 C10 98.2(8) . .
C15 S3 C14 96.1(6) . .
C20 S4 C19 95.8(7) . .
C24 S5 C25 96.2(7) . .
C29 S6 C30 102.4(8) . .
C34 S7 C35 95.4(8) . .
C39 S8 C40 92.1(10) . .
C45 S9 C44 97.2(8) . .
C50 S10 C49 99.7(7) . .
C54 S11 C55 111(3) . .
C59 S12 C60 112(2) . .
C64 S13 C65 94.4(9) . .
C70 S14 C69 99.6(8) . .
C75 S15 C74 96.6(9) . .
C79 S16 C80 105.2(9) . .
C84 S17 C85 102.4(10) . .
C90 S18 C89 101.1(10) . .
C94 S19 C95 95.2(10) . .
C99 S20 C100 101.4(10) . .
C104 S21 C105 96.1(7) . .
C109 S22 C110 99.0(9) . .
C114 S23 C115 99.7(10) . .
Fe2 O1 Fe1 125.0(4) 2_666 .
Fe2 O1 Sm2 104.4(3) 2_666 .
Fe1 O1 Sm2 104.1(3) . .
Fe2 O1 Sm1 104.1(3) 2_666 .
Fe1 O1 Sm1 103.6(3) . .
Sm2 O1 Sm1 116.5(3) . .
Fe5 O2 Fe2 132.6(4) 2_666 .
Fe5 O2 Fe1 129.6(4) 2_666 .
Fe2 O2 Fe1 96.3(3) . .
Fe3 O3 Fe1 132.8(4) . .
Fe3 O3 Fe2 129.6(4) . .
Fe1 O3 Fe2 95.5(3) . .
Fe6 O4 Fe3 103.0(3) . .
Fe6 O4 Fe5 101.4(3) . .
Fe3 O4 Fe5 91.2(3) . .
Fe6 O4 Sm2 116.3(3) . .
Fe3 O4 Sm2 120.6(3) . .
Fe5 O4 Sm2 120.0(3) . .
Fe4 O5 Fe5 101.7(3) . .
Fe4 O5 Fe3 101.7(3) . .
Fe5 O5 Fe3 91.2(3) . .
Fe4 O5 Sm1 114.4(3) . 2_666
Fe5 O5 Sm1 121.0(3) . 2_666
Fe3 O5 Sm1 122.4(3) . 2_666
Fe4 O6 Fe3 95.9(3) . .
Fe4 O6 Fe6 98.0(3) . .
Fe3 O6 Fe6 96.7(3) . .
Fe5 O7 Fe6 97.5(3) . .
Fe5 O7 Fe4 96.4(3) . .
Fe6 O7 Fe4 99.3(3) . .
C1 O8 Fe4 128.1(9) . 2_666
C1 O9 Sm1 149.9(8) . .
C6 O10 Fe4 133.3(8) . 2_666
C6 O11 Sm1 144.4(9) . .
C11 O12 Fe2 118.4(6) . .
C11 O12 Sm2 127.7(7) . 2_666
Fe2 O12 Sm2 99.5(3) . 2_666
C11 O13 Fe5 121.9(7) . 2_666
C16 O14 Fe1 125.1(7) . .
C16 O15 Fe2 126.2(8) . .
C21 O16 Fe3 124.3(8) . .
C21 O17 Fe2 121.1(7) . .
C21 O17 Sm1 127.5(7) . 2_666
Fe2 O17 Sm1 100.3(3) . 2_666
C26 O18 Fe3 122.2(7) . .
C26 O19 Fe1 121.5(7) . .
C26 O19 Sm2 127.9(7) . .
Fe1 O19 Sm2 98.6(3) . .
C31 O20 Fe5 124.2(8) . .
C31 O21 Fe1 121.3(7) . 2_666
C31 O21 Sm1 126.2(7) . 2_666
Fe1 O21 Sm1 98.8(3) 2_666 2_666
C36 O22 Fe6 128.7(8) . .
C36 O23 Fe4 130.0(8) . .
C41 O24 Fe6 131.9(9) . .
C41 O25 Sm2 144.5(9) . .
C46 O26 Fe6 126.2(8) . .
C46 O27 Sm2 150.3(8) . .
C51 O28 Sm2 163(3) . .
C51 O29 Sm1 105.4(16) . .
C56 O30 Sm2 115.4(15) . .
C56 O31 Sm1 141.4(19) . .
Fe7 O32 Fe8 124.8(4) . 2_565
Fe7 O32 Sm4 104.1(3) . .
Fe8 O32 Sm4 103.5(3) 2_565 .
Fe7 O32 Sm3 104.6(3) . .
Fe8 O32 Sm3 103.0(3) 2_565 .
Sm4 O32 Sm3 118.1(3) . .
Fe12 O33 Fe7 130.9(4) 2_565 .
Fe12 O33 Fe8 130.7(4) 2_565 .
Fe7 O33 Fe8 95.7(3) . .
Fe9 O34 Fe8 132.2(4) . .
Fe9 O34 Fe7 131.2(4) . .
Fe8 O34 Fe7 95.0(3) . .
Fe11 O35 Fe12 102.2(4) . .
Fe11 O35 Fe9 101.0(3) . .
Fe12 O35 Fe9 91.0(3) . .
Fe11 O35 Sm4 116.0(3) . .
Fe12 O35 Sm4 121.1(3) . .
Fe9 O35 Sm4 121.0(3) . .
Fe10 O36 Fe9 102.0(4) . .
Fe10 O36 Fe12 101.3(3) . .
Fe9 O36 Fe12 91.4(3) . .
Fe10 O36 Sm3 115.6(3) . 2_565
Fe9 O36 Sm3 120.0(3) . 2_565
Fe12 O36 Sm3 122.1(3) . 2_565
Fe11 O37 Fe10 99.0(4) . .
Fe11 O37 Fe9 97.3(3) . .
Fe10 O37 Fe9 97.2(3) . .
Fe12 O38 Fe10 96.8(3) . .
Fe12 O38 Fe11 97.4(3) . .
Fe10 O38 Fe11 97.5(4) . .
C61 O39 Sm3 148.7(9) . .
C61 O40 Fe10 129.9(8) . 2_565
C66 O41 Sm3 146.0(8) . .
C66 O42 Fe10 129.6(9) . 2_565
C71 O43 Fe7 121.8(7) . .
C71 O43 Sm4 126.1(7) . .
Fe7 O43 Sm4 99.9(3) . .
C71 O44 Fe9 123.7(8) . .
C76 O45 Fe7 126.9(8) . .
C76 O46 Fe8 125.2(8) . .
C81 O47 Fe8 121.0(8) . .
C81 O47 Sm3 124.1(7) . 2_565
Fe8 O47 Sm3 100.2(3) . 2_565
C81 O48 Fe9 123.2(8) . .
C86 O49 Sm4 147.2(8) . .
C86 O50 Fe11 128.9(8) . .
C91 O51 Fe11 129.3(8) . .
C91 O52 Fe10 130.0(8) . .
C96 O53 Fe12 122.4(8) . .
C96 O54 Fe7 121.1(8) . 2_565
C96 O54 Sm3 127.4(7) . 2_565
Fe7 O54 Sm3 99.6(3) 2_565 2_565
C101 O55 Fe11 134.9(8) . .
C101 O56 Sm4 144.1(7) . .
C106 O57 Fe12 122.1(7) . .
C106 O58 Fe8 123.9(7) . 2_565
C106 O58 Sm4 125.4(7) . .
Fe8 O58 Sm4 99.9(3) 2_565 .
C111 O59 Sm4 133.7(8) . .
C111 O60 Sm3 148.5(9) . .
C116 O61 Sm4 164.6(10) . .
C116 O62 Sm3 112.5(8) . .
O9 C1 O8 124.0(12) . .
O9 C1 C2 117.5(12) . .
O8 C1 C2 118.5(12) . .
C3 C2 C5 112.5(14) . .
C3 C2 C1 124.4(14) . .
C5 C2 C1 122.8(13) . .
C2 C3 C4 115.2(14) . .
C3 C4 S1 102.6(9) . .
C2 C5 S1 110.6(13) . .
O11 C6 O10 125.0(12) . .
O11 C6 C7 120.1(12) . .
O10 C6 C7 114.9(11) . .
C8 C7 C10 109.5(13) . .
C8 C7 C6 125.5(12) . .
C10 C7 C6 125.0(13) . .
C7 C8 C9 110.6(13) . .
S2 C9 C8 112.0(9) . .
C7 C10 S2 109.5(12) . .
O13 C11 O12 124.3(11) . .
O13 C11 C12 118.2(10) . .
O12 C11 C12 117.4(10) . .
C15 C12 C13 111.4(12) . .
C15 C12 C11 125.9(12) . .
C13 C12 C11 122.5(12) . .
C12 C13 C14 115.0(12) . .
C13 C14 S3 103.5(9) . .
C12 C15 S3 113.7(11) . .
O15 C16 O14 125.5(11) . .
O15 C16 C17 118.8(11) . .
O14 C16 C17 115.7(10) . .
C20 C17 C18 112.2(13) . .
C20 C17 C16 122.5(12) . .
C18 C17 C16 125.2(12) . .
C17 C18 C19 113.5(14) . .
C18 C19 S4 106.1(10) . .
C17 C20 S4 112.2(11) . .
O16 C21 O17 121.3(11) . .
O16 C21 C22 119.4(10) . .
O17 C21 C22 119.2(10) . .
C25 C22 C23 114.3(13) . .
C25 C22 C21 122.6(12) . .
C23 C22 C21 123.2(11) . .
C22 C23 C24 111.9(11) . .
C23 C24 S5 107.2(8) . .
C22 C25 S5 110.3(11) . .
O18 C26 O19 122.6(11) . .
O18 C26 C27 118.5(11) . .
O19 C26 C27 118.9(11) . .
C30 C27 C28 111.2(12) . .
C30 C27 C26 122.6(13) . .
C28 C27 C26 126.2(13) . .
C27 C28 C29 110.9(13) . .
S6 C29 C28 106.0(9) . .
C27 C30 S6 109.5(11) . .
O20 C31 O21 123.1(11) . .
O20 C31 C32 117.8(12) . .
O21 C31 C32 119.0(11) . .
C35 C32 C33 112.7(13) . .
C35 C32 C31 124.6(14) . .
C33 C32 C31 122.5(12) . .
C32 C33 C34 111.4(14) . .
C33 C34 S7 109.1(12) . .
C32 C35 S7 111.3(12) . .
O22 C36 O23 126.3(11) . .
O22 C36 C37 119.9(12) . .
O23 C36 C37 113.7(12) . .
C40 C37 C38 110.9(15) . .
C40 C37 C36 125.9(15) . .
C38 C37 C36 123.1(14) . .
C39 C38 C37 112.4(17) . .
C38 C39 S8 112.2(16) . .
C37 C40 S8 112.3(14) . .
O25 C41 O24 125.0(12) . .
O25 C41 C42 118.7(13) . .
O24 C41 C42 116.3(12) . .
C45 C42 C43 111.2(14) . .
C45 C42 C41 124.7(14) . .
C43 C42 C41 124.1(15) . .
C42 C43 C44 113.3(15) . .
C43 C44 S9 102.7(10) . .
C42 C45 S9 115.3(13) . .
O27 C46 O26 125.1(11) . .
O27 C46 C47 117.3(11) . .
O26 C46 C47 117.6(11) . .
C50 C47 C48 110.9(12) . .
C50 C47 C46 124.1(12) . .
C48 C47 C46 125.1(12) . .
C47 C48 C49 111.8(12) . .
C48 C49 S10 102.8(8) . .
C47 C50 S10 114.8(11) . .
O28 C51 O29 134(3) . .
O28 C51 C52 111(3) . .
O29 C51 C52 114(2) . .
C53 C52 C51 112(2) . .
C53 C52 C55 106(3) . .
C51 C52 C55 142(3) . .
C52 C53 C54 133(4) . .
C53 C54 S11 95(3) . .
C52 C55 S11 93(3) . .
O30 C56 O31 144(2) . .
O30 C56 C57 111(2) . .
O31 C56 C57 105(2) . .
C56 C57 C58 119(2) . .
C56 C57 C60 127(2) . .
C58 C57 C60 114(2) . .
C57 C58 C59 116(3) . .
C58 C59 S12 99(2) . .
C57 C60 S12 99(2) . .
O39 C61 O40 123.6(12) . .
O39 C61 C62 119.9(12) . .
O40 C61 C62 116.5(12) . .
C65 C62 C63 111.3(15) . .
C65 C62 C61 123.5(14) . .
C63 C62 C61 125.3(14) . .
C62 C63 C64 111.2(16) . .
C63 C64 S13 110.4(13) . .
C62 C65 S13 112.7(13) . .
O41 C66 O42 126.6(12) . .
O41 C66 C67 118.0(12) . .
O42 C66 C67 115.4(11) . .
C70 C67 C68 109.5(14) . .
C70 C67 C66 125.4(13) . .
C68 C67 C66 125.2(14) . .
C67 C68 C69 116.1(15) . .
C68 C69 S14 98.4(9) . .
C67 C70 S14 116.3(12) . .
O44 C71 O43 121.9(11) . .
O44 C71 C72 119.3(11) . .
O43 C71 C72 118.8(11) . .
C75 C72 C73 111.6(15) . .
C75 C72 C71 123.5(14) . .
C73 C72 C71 124.9(14) . .
C72 C73 C74 115.7(16) . .
C73 C74 S15 102.0(12) . .
C72 C75 S15 113.8(13) . .
O45 C76 O46 124.2(11) . .
O45 C76 C77 117.4(11) . .
O46 C76 C77 118.4(11) . .
C80 C77 C78 112.5(15) . .
C80 C77 C76 124.3(14) . .
C78 C77 C76 123.1(14) . .
C77 C78 C79 110.7(14) . .
S16 C79 C78 106.3(11) . .
C77 C80 S16 105.2(12) . .
O48 C81 O47 124.2(11) . .
O48 C81 C82 118.7(11) . .
O47 C81 C82 117.1(11) . .
C85 C82 C83 113.1(14) . .
C85 C82 C81 123.8(13) . .
C83 C82 C81 123.1(14) . .
C82 C83 C84 107.3(14) . .
S17 C84 C83 107.5(11) . .
C82 C85 S17 109.7(13) . .
O49 C86 O50 124.2(12) . .
O49 C86 C87 117.4(12) . .
O50 C86 C87 118.3(12) . .
C88 C87 C90 110.9(16) . .
C88 C87 C86 127.2(15) . .
C90 C87 C86 121.8(14) . .
C87 C88 C89 117.6(17) . .
C88 C89 S18 99.3(12) . .
C87 C90 S18 110.0(14) . .
O51 C91 O52 125.1(12) . .
O51 C91 C92 119.2(11) . .
O52 C91 C92 115.7(11) . .
C95 C92 C93 111.6(14) . .
C95 C92 C91 123.5(14) . .
C93 C92 C91 124.9(13) . .
C92 C93 C94 114.9(15) . .
C93 C94 S19 106.8(14) . .
C92 C95 S19 111.4(14) . .
O53 C96 O54 123.3(12) . .
O53 C96 C97 119.7(12) . .
O54 C96 C97 117.0(11) . .
C100 C97 C98 113.0(15) . .
C100 C97 C96 122.8(14) . .
C98 C97 C96 124.1(13) . .
C97 C98 C99 112.2(13) . .
C98 C99 S20 103.7(10) . .
C97 C100 S20 109.7(14) . .
O56 C101 O55 122.7(10) . .
O56 C101 C102 120.3(10) . .
O55 C101 C102 117.0(10) . .
C105 C102 C103 112.8(12) . .
C105 C102 C101 122.8(11) . .
C103 C102 C101 124.4(12) . .
C102 C103 C104 112.2(12) . .
C103 C104 S21 108.4(10) . .
C102 C105 S21 110.4(11) . .
O57 C106 O58 121.9(11) . .
O57 C106 C107 120.2(11) . .
O58 C106 C107 117.8(11) . .
C110 C107 C108 111.0(14) . .
C110 C107 C106 123.4(13) . .
C108 C107 C106 125.5(14) . .
C107 C108 C109 113.0(16) . .
C108 C109 S22 105.1(12) . .
C107 C110 S22 111.8(12) . .
O60 C111 O59 127.0(13) . .
O60 C111 C112 115.6(12) . .
O59 C111 C112 117.4(12) . .
C115 C112 C113 110.0(15) . .
C115 C112 C111 124.5(14) . .
C113 C112 C111 125.1(14) . .
C112 C113 C114 112.3(15) . .
C113 C114 S23 107.7(13) . .
C112 C115 S23 110.1(13) . .
C117 C116 O61 122.1(13) . .
C117 C116 O62 122.3(12) . .
O61 C116 O62 115.6(12) . .
N1 C121 C122 169(4) . .
N2 C123 C124 173(4) . .
N3 C125 C125 176(7) . 2_776

loop_
_geom_bond_atom_site_label_1
_geom_bond_atom_site_label_2
_geom_bond_distance
_geom_bond_site_symmetry_2
Sm1 O9 2.373(9) .
Sm1 O11 2.400(9) .
Sm1 O31 2.40(2) .
Sm1 O29 2.440(16) .
Sm1 O17 2.451(8) 2_666
Sm1 O21 2.459(8) 2_666
Sm1 O1 2.460(7) .
Sm1 O5 2.596(7) 2_666
Sm1 Fe2 3.4873(17) 2_666
Sm2 O27 2.367(8) .
Sm2 O25 2.381(8) .
Sm2 O1 2.439(7) .
Sm2 O12 2.458(8) 2_666
Sm2 O30 2.466(17) .
Sm2 O19 2.470(8) .
Sm2 O28 2.49(3) .
Sm2 O4 2.528(7) .
Sm2 Fe2 3.4773(16) 2_666
Sm3 O60 2.357(8) .
Sm3 O41 2.364(8) .
Sm3 O39 2.406(9) .
Sm3 O47 2.424(9) 2_565
Sm3 O32 2.459(7) .
Sm3 O54 2.476(9) 2_565
Sm3 O62 2.541(10) .
Sm3 O36 2.558(8) 2_565
Sm3 Fe8 3.4665(18) 2_565
Sm4 O56 2.355(7) .
Sm4 O49 2.357(8) .
Sm4 O59 2.376(8) .
Sm4 O58 2.432(8) .
Sm4 O43 2.434(8) .
Sm4 O32 2.441(7) .
Sm4 O35 2.512(8) .
Sm4 O61 2.568(11) .
Sm4 Fe8 3.4629(17) 2_565
Fe1 O2 1.918(7) .
Fe1 O3 1.922(7) .
Fe1 O1 1.945(8) .
Fe1 O14 2.075(8) .
Fe1 O19 2.097(7) .
Fe1 O21 2.109(8) 2_666
Fe2 O2 1.907(8) .
Fe2 O3 1.928(7) .
Fe2 O1 1.944(8) 2_666
Fe2 O17 2.080(8) .
Fe2 O12 2.086(7) .
Fe2 O15 2.094(8) .
Fe2 Sm2 3.4773(16) 2_666
Fe2 Sm1 3.4873(17) 2_666
Fe3 O3 1.822(7) .
Fe3 O4 2.050(8) .
Fe3 O5 2.064(8) .
Fe3 O16 2.068(9) .
Fe3 O18 2.068(8) .
Fe3 O6 2.105(8) .
Fe4 O8 1.955(9) 2_666
Fe4 O5 1.963(8) .
Fe4 O10 1.970(9) 2_666
Fe4 O23 2.043(8) .
Fe4 O7 2.093(8) .
Fe4 O6 2.103(8) .
Fe5 O2 1.842(7) 2_666
Fe5 O5 2.044(8) .
Fe5 O4 2.060(7) .
Fe5 O20 2.067(8) .
Fe5 O7 2.074(7) .
Fe5 O13 2.081(8) 2_666
Fe6 O4 1.969(7) .
Fe6 O24 1.972(9) .
Fe6 O26 1.976(9) .
Fe6 O22 2.062(8) .
Fe6 O7 2.075(8) .
Fe6 O6 2.106(8) .
Fe7 O33 1.917(7) .
Fe7 O34 1.938(7) .
Fe7 O32 1.940(8) .
Fe7 O45 2.082(9) .
Fe7 O43 2.087(7) .
Fe7 O54 2.087(8) 2_565
Fe8 O33 1.923(8) .
Fe8 O34 1.924(7) .
Fe8 O32 1.952(8) 2_565
Fe8 O46 2.077(9) .
Fe8 O58 2.084(7) 2_565
Fe8 O47 2.085(8) .
Fe8 Sm4 3.4629(17) 2_565
Fe8 Sm3 3.4665(18) 2_565
Fe9 O34 1.830(7) .
Fe9 O36 2.037(8) .
Fe9 O35 2.060(8) .
Fe9 O44 2.080(9) .
Fe9 O37 2.080(8) .
Fe9 O48 2.086(9) .
Fe10 O40 1.957(10) 2_565
Fe10 O42 1.970(10) 2_565
Fe10 O36 1.973(7) .
Fe10 O52 2.044(8) .
Fe10 O37 2.074(9) .
Fe10 O38 2.095(8) .
Fe11 O50 1.960(9) .
Fe11 O55 1.961(9) .
Fe11 O35 1.979(7) .
Fe11 O51 2.038(8) .
Fe11 O37 2.071(8) .
Fe11 O38 2.098(8) .
Fe12 O33 1.829(7) 2_565
Fe12 O35 2.056(8) .
Fe12 O36 2.067(8) .
Fe12 O53 2.078(8) .
Fe12 O38 2.083(7) .
Fe12 O57 2.090(8) .
S1 C5 1.671(17) .
S1 C4 1.686(15) .
S2 C9 1.450(16) .
S2 C10 1.723(17) .
S3 C15 1.657(15) .
S3 C14 1.753(11) .
S4 C20 1.666(15) .
S4 C19 1.695(16) .
S5 C24 1.675(13) .
S5 C25 1.697(16) .
S6 C29 1.489(14) .
S6 C30 1.690(16) .
S7 C34 1.65(2) .
S7 C35 1.698(16) .
S8 C39 1.64(2) .
S8 C40 1.734(19) .
S9 C45 1.637(17) .
S9 C44 1.735(15) .
S10 C50 1.612(16) .
S10 C49 1.642(11) .
S11 C54 1.58(5) .
S11 C55 1.82(5) .
S12 C59 1.65(3) .
S12 C60 1.738(19) .
S13 C64 1.634(18) .
S13 C65 1.690(18) .
S14 C70 1.564(17) .
S14 C69 1.784(13) .
S15 C75 1.641(19) .
S15 C74 1.786(16) .
S16 C79 1.360(13) .
S16 C80 1.749(18) .
S17 C84 1.477(16) .
S17 C85 1.671(19) .
S18 C90 1.64(2) .
S18 C89 1.721(18) .
S19 C94 1.69(2) .
S19 C95 1.70(2) .
S20 C99 1.597(15) .
S20 C100 1.67(2) .
S21 C104 1.647(14) .
S21 C105 1.705(15) .
S22 C109 1.638(16) .
S22 C110 1.655(17) .
S23 C114 1.569(18) .
S23 C115 1.675(19) .
O1 Fe2 1.944(8) 2_666
O2 Fe5 1.842(7) 2_666
O5 Sm1 2.596(7) 2_666
O8 C1 1.265(16) .
O8 Fe4 1.955(9) 2_666
O9 C1 1.257(16) .
O10 C6 1.268(15) .
O10 Fe4 1.970(9) 2_666
O11 C6 1.227(15) .
O12 C11 1.298(14) .
O12 Sm2 2.458(8) 2_666
O13 C11 1.241(14) .
O13 Fe5 2.081(8) 2_666
O14 C16 1.270(14) .
O15 C16 1.244(13) .
O16 C21 1.257(14) .
O17 C21 1.316(13) .
O17 Sm1 2.451(8) 2_666
O18 C26 1.259(14) .
O19 C26 1.277(14) .
O20 C31 1.254(14) .
O21 C31 1.288(15) .
O21 Fe1 2.109(8) 2_666
O21 Sm1 2.459(8) 2_666
O22 C36 1.264(16) .
O23 C36 1.281(16) .
O24 C41 1.277(17) .
O25 C41 1.264(16) .
O26 C46 1.264(14) .
O27 C46 1.240(14) .
O28 C51 1.11(3) .
O29 C51 1.21(3) .
O30 C56 1.25(3) .
O31 C56 1.28(3) .
O32 Fe8 1.952(8) 2_565
O33 Fe12 1.829(7) 2_565
O36 Sm3 2.558(8) 2_565
O39 C61 1.235(16) .
O40 C61 1.292(16) .
O40 Fe10 1.957(10) 2_565
O41 C66 1.229(14) .
O42 C66 1.261(15) .
O42 Fe10 1.970(10) 2_565
O43 C71 1.296(14) .
O44 C71 1.260(15) .
O45 C76 1.255(14) .
O46 C76 1.294(15) .
O47 C81 1.320(15) .
O47 Sm3 2.424(9) 2_565
O48 C81 1.240(14) .
O49 C86 1.260(15) .
O50 C86 1.269(16) .
O51 C91 1.273(15) .
O52 C91 1.286(15) .
O53 C96 1.241(15) .
O54 C96 1.307(15) .
O54 Fe7 2.087(8) 2_565
O54 Sm3 2.476(9) 2_565
O55 C101 1.274(14) .
O56 C101 1.270(13) .
O57 C106 1.259(14) .
O58 C106 1.302(14) .
O58 Fe8 2.084(7) 2_565
O59 C111 1.254(15) .
O60 C111 1.245(16) .
O61 C116 1.245(15) .
O62 C116 1.247(14) .
C1 C2 1.469(19) .
C2 C3 1.36(2) .
C2 C5 1.40(2) .
C3 C4 1.546(18) .
C6 C7 1.480(18) .
C7 C8 1.40(2) .
C7 C10 1.400(19) .
C8 C9 1.521(19) .
C11 C12 1.473(17) .
C12 C15 1.354(18) .
C12 C13 1.413(18) .
C13 C14 1.483(18) .
C16 C17 1.487(17) .
C17 C20 1.37(2) .
C17 C18 1.382(19) .
C18 C19 1.48(2) .
C21 C22 1.455(17) .
C22 C25 1.379(18) .
C22 C23 1.380(18) .
C23 C24 1.497(18) .
C26 C27 1.460(17) .
C27 C30 1.38(2) .
C27 C28 1.40(2) .
C28 C29 1.603(18) .
C31 C32 1.460(17) .
C32 C35 1.35(2) .
C32 C33 1.42(2) .
C33 C34 1.46(2) .
C36 C37 1.457(18) .
C37 C40 1.32(2) .
C37 C38 1.44(2) .
C38 C39 1.37(2) .
C41 C42 1.457(18) .
C42 C45 1.36(2) .
C42 C43 1.42(2) .
C43 C44 1.557(19) .
C46 C47 1.504(17) .
C47 C50 1.349(19) .
C47 C48 1.41(2) .
C48 C49 1.595(18) .
C51 C52 1.58(3) .
C52 C53 1.36(3) .
C52 C55 1.63(5) .
C53 C54 1.38(5) .
C56 C57 1.47(3) .
C57 C58 1.50(4) .
C57 C60 1.54(5) .
C58 C59 1.57(4) .
C61 C62 1.462(19) .
C62 C65 1.36(2) .
C62 C63 1.42(2) .
C63 C64 1.45(2) .
C66 C67 1.469(19) .
C67 C70 1.384(19) .
C67 C68 1.40(2) .
C68 C69 1.58(2) .
C71 C72 1.450(19) .
C72 C75 1.36(2) .
C72 C73 1.41(2) .
C73 C74 1.49(2) .
C76 C77 1.467(19) .
C77 C80 1.36(2) .
C77 C78 1.38(2) .
C78 C79 1.61(2) .
C81 C82 1.476(19) .
C82 C85 1.39(2) .
C82 C83 1.40(2) .
C83 C84 1.65(2) .
C86 C87 1.46(2) .
C87 C88 1.37(2) .
C87 C90 1.42(2) .
C88 C89 1.54(3) .
C91 C92 1.457(18) .
C92 C95 1.36(2) .
C92 C93 1.41(2) .
C93 C94 1.43(2) .
C96 C97 1.476(19) .
C97 C100 1.36(2) .
C97 C98 1.40(2) .
C98 C99 1.56(2) .
C101 C102 1.457(16) .
C102 C105 1.369(18) .
C102 C103 1.407(19) .
C103 C104 1.468(19) .
C106 C107 1.460(18) .
C107 C110 1.39(2) .
C107 C108 1.40(2) .
C108 C109 1.54(2) .
C111 C112 1.50(2) .
C112 C115 1.39(2) .
C112 C113 1.44(2) .
C113 C114 1.49(2) .
C116 C117 1.203(17) .
C121 N1 1.11(4) .
C121 C122 1.52(5) .
C123 N2 1.13(4) .
C123 C124 1.70(6) .
C125 N3 0.99(5) .
C125 C125 1.76(8) 2_776
